data_7248269
loop_
_publ_author_name
'Zhao, Bo'
'Lu, Jiangfeng'
'Liu, Hao'
'Li, Senlin'
'Sun, Qiaozhen'
'Zhang, Bingguang'

_publ_section_title
;
 Design and synthesis of a turn-off fluorescent sensor based on a
 multifunctional Zn(ii) coordination polymer for the detection of Fe3+,
 Hg2+ and 4-nitrophenol
;
_journal_issue 9
_journal_name_full CrystEngComm
_journal_page_first 1319
_journal_page_last 1327
_journal_paper_doi 10.1039/D3CE01174G
_journal_volume 26
_journal_year 2024
_chemical_formula_moiety 'C27 H20 N4 O4 Zn'
_chemical_formula_sum 'C27 H20 N4 O4 Zn'
_chemical_formula_weight 529.86
_space_group_crystal_system monoclinic
_space_group_IT_number 15
_space_group_name_Hall '-C 2yc'
_space_group_name_H-M_alt 'C 1 2/c 1'
_atom_sites_solution_hydrogens geom
_atom_sites_solution_primary dual
_audit_creation_method
;
Olex2 1.2-alpha
(compiled 2017.12.08 svn.r3473 for OlexSys, GUI svn.r5433)
;
_audit_update_record
;
2021-11-09 deposited with the CCDC.	2024-01-26 downloaded from the CCDC.
;
_cell_angle_alpha 90
_cell_angle_beta 112.927(2)
_cell_angle_gamma 90
_cell_formula_units_Z 8
_cell_length_a 23.861(2)
_cell_length_b 12.3810(11)
_cell_length_c 17.8166(17)
_cell_measurement_reflns_used 2149
_cell_measurement_temperature 296(2)
_cell_measurement_theta_max 21.049
_cell_measurement_theta_min 2.450
_cell_volume 4847.6(8)
_computing_cell_refinement 'SAINT v8.34A (Bruker, 2013)'
_computing_data_reduction 'SAINT v8.34A (Bruker, 2013)'
_computing_molecular_graphics 'Olex2 (Dolomanov et al., 2009)'
_computing_publication_material 'Olex2 (Dolomanov et al., 2009)'
_computing_structure_refinement 'SHELXL-2014/7 (Sheldrick, 2014)'
_computing_structure_solution 'SHELXL-2014/7 (Sheldrick, 2014)'
_diffrn_ambient_temperature 296(2)
_diffrn_measured_fraction_theta_full 0.998
_diffrn_measured_fraction_theta_max 0.982
_diffrn_measurement_device_type 'Bruker P4'
_diffrn_radiation_type MoK\a
_diffrn_radiation_wavelength 0.71073
_diffrn_reflns_av_R_equivalents 0.0567
_diffrn_reflns_av_unetI/netI 0.0873
_diffrn_reflns_Laue_measured_fraction_full 0.998
_diffrn_reflns_Laue_measured_fraction_max 0.982
_diffrn_reflns_limit_h_max 31
_diffrn_reflns_limit_h_min -30
_diffrn_reflns_limit_k_max 14
_diffrn_reflns_limit_k_min -16
_diffrn_reflns_limit_l_max 22
_diffrn_reflns_limit_l_min -23
_diffrn_reflns_number 14480
_diffrn_reflns_point_group_measured_fraction_full 0.998
_diffrn_reflns_point_group_measured_fraction_max 0.982
_diffrn_reflns_theta_full 25.242
_diffrn_reflns_theta_max 27.641
_diffrn_reflns_theta_min 2.817
_exptl_absorpt_coefficient_mu 1.055
_exptl_absorpt_correction_T_max 0.7456
_exptl_absorpt_correction_T_min 0.6570
_exptl_absorpt_correction_type multi-scan
_exptl_absorpt_process_details
'SADABS-2014/3 (Bruker,2014/3) was used for absorption correction. wR2(int) was 0.0499 before and 0.0403 after correction. The Ratio of minimum to maximum transmission is 0.8812. The \l/2 correction factor is 0.00150.'
_exptl_crystal_colour colourless
_exptl_crystal_density_diffrn 1.452
_exptl_crystal_description block
_exptl_crystal_F_000 2176
_refine_diff_density_max 0.597
_refine_diff_density_min -0.439
_refine_diff_density_rms 0.057
_refine_ls_extinction_method none
_refine_ls_goodness_of_fit_ref 0.998
_refine_ls_hydrogen_treatment constr
_refine_ls_matrix_type full
_refine_ls_number_parameters 398
_refine_ls_number_reflns 5562
_refine_ls_number_restraints 127
_refine_ls_restrained_S_all 1.000
_refine_ls_R_factor_all 0.1412
_refine_ls_R_factor_gt 0.0541
_refine_ls_shift/su_max 0.001
_refine_ls_shift/su_mean 0.000
_refine_ls_structure_factor_coef Fsqd
_refine_ls_weighting_details 'w=1/[\s^2^(Fo^2^)+(0.0574P)^2^] where P=(Fo^2^+2Fc^2^)/3'
_refine_ls_weighting_scheme calc
_refine_ls_wR_factor_gt 0.1091
_refine_ls_wR_factor_ref 0.1371
_reflns_Friedel_coverage 0.000
_reflns_number_gt 2686
_reflns_number_total 5562
_reflns_threshold_expression 'I > 2\s(I)'
_cod_data_source_file d3ce01174g2.cif
_cod_data_source_block SQZ4_0m
_cod_original_sg_symbol_H-M 'C 2/c'
_cod_database_code 7248269
_shelx_shelxl_version_number 2014/7
_shelx_space_group_comment
;
The symmetry employed for this shelxl refinement is uniquely defined
by the following loop, which should always be used as a source of
symmetry information in preference to the above space-group names.
They are only intended as comments.
;
_olex2_refinement_description
;
1. Fixed Uiso
 At 1.2 times of:
  All C(H) groups, All C(H,H) groups, All N(H) groups
2. Restrained distances
 C10A-C9A
 1.4 with sigma of 0.02
3. Rigid body (RIGU) restrains
 O3, O4, C6, C7, C8, C9, C10, C11, C12, O3A, O4A, C7A, C8A, C9A, C10A, C11A,
 C12A
 with sigma for 1-2 distances of 0.004 and sigma for 1-3 distances of 0.004
4. Others
 Sof(O3A)=Sof(O4A)=Sof(C7A)=Sof(H7A)=Sof(C8A)=Sof(H8A)=Sof(C9A)=Sof(C10A)=
 Sof(C11A)=Sof(H11A)=Sof(C12A)=Sof(H12A)=1-FVAR(1)
 Sof(O3)=Sof(O4)=Sof(C7)=Sof(H7)=Sof(C8)=Sof(H8)=Sof(C9)=Sof(C10)=Sof(C11)=
 Sof(H11)=Sof(C12)=Sof(H12)=FVAR(1)
5.a Secondary CH2 refined with riding coordinates:
 C13(H13A,H13B)
5.b Aromatic/amide H refined with riding coordinates:
 N3(H3), C3(H3A), C4(H4), C7(H7), C8(H8), C11(H11), C12(H12), C16(H16),
 C17(H17), C18(H18), C19(H19), C22(H22), C23(H23), C24(H24), C25(H25), C26(H26),
  C27(H27), C7A(H7A), C8A(H8A), C11A(H11A), C12A(H12A)
5.c :
 C15(H15)
;

loop_
_space_group_symop_operation_xyz
'x, y, z'
'-x, y, -z+1/2'
'x+1/2, y+1/2, z'
'-x+1/2, y+1/2, -z+1/2'
'-x, -y, -z'
'x, -y, z-1/2'
'-x+1/2, -y+1/2, -z'
'x+1/2, -y+1/2, z-1/2'

loop_
_atom_site_label
_atom_site_type_symbol
_atom_site_fract_x
_atom_site_fract_y
_atom_site_fract_z
_atom_site_U_iso_or_equiv
_atom_site_adp_type
_atom_site_occupancy
_atom_site_site_symmetry_order
_atom_site_calc_flag
_atom_site_refinement_flags_posn
_atom_site_refinement_flags_adp
_atom_site_refinement_flags_occupancy
_atom_site_disorder_assembly
_atom_site_disorder_group
Zn1 Zn 0.61395(2) 0.99270(4) 0.48125(3) 0.05594(19) Uani 1 1 d . . . . .
O1 O 0.55300(11) 0.8813(2) 0.48265(16) 0.0618(7) Uani 1 1 d . . . . .
O2 O 0.58654(13) 0.8323(2) 0.38951(18) 0.0719(8) Uani 1 1 d . . . . .
O3 O 0.3104(4) 0.1688(9) 0.0430(5) 0.092(3) Uani 0.458(10) 1 d . U P A 1
O4 O 0.3972(7) 0.0920(9) 0.1075(7) 0.078(3) Uani 0.458(10) 1 d . U P A 1
N1 N 0.40743(16) 0.4387(3) 0.3727(2) 0.0631(9) Uani 1 1 d . . . . .
N2 N 0.69453(14) 0.9135(3) 0.54926(19) 0.0593(9) Uani 1 1 d . . . . .
N3 N 0.84630(14) 0.7348(2) 0.69661(19) 0.0564(8) Uani 1 1 d . . . . .
H3 H 0.8736 0.7268 0.6767 0.068 Uiso 1 1 calc R U . . .
N4 N 0.88463(14) 0.5835(2) 0.92025(18) 0.0502(8) Uani 1 1 d . . . . .
C1 C 0.55397(18) 0.8145(3) 0.4283(2) 0.0568(10) Uani 1 1 d . . . . .
C2 C 0.51619(17) 0.7167(3) 0.4143(2) 0.0508(10) Uani 1 1 d . . . . .
C3 C 0.47970(18) 0.6979(3) 0.4568(2) 0.0562(10) Uani 1 1 d . . . . .
H3A H 0.4796 0.7475 0.4960 0.067 Uiso 1 1 calc R U . . .
C4 C 0.44376(19) 0.6083(3) 0.4430(2) 0.0592(11) Uani 1 1 d . . . . .
H4 H 0.4195 0.5988 0.4725 0.071 Uiso 1 1 calc R U . . .
C5 C 0.44246(18) 0.5307(3) 0.3859(2) 0.0528(10) Uani 1 1 d . . . . .
C6 C 0.3990(2) 0.3662(3) 0.3068(2) 0.0625(11) Uani 1 1 d . U . . .
C7 C 0.3565(7) 0.4070(10) 0.2313(8) 0.073(4) Uani 0.458(10) 1 d . U P A 1
H7 H 0.3394 0.4754 0.2269 0.088 Uiso 0.458(10) 1 calc R U P A 1
C8 C 0.3421(6) 0.3379(11) 0.1644(7) 0.074(4) Uani 0.458(10) 1 d . U P A 1
H8 H 0.3150 0.3601 0.1133 0.089 Uiso 0.458(10) 1 calc R U P A 1
C9 C 0.3683(7) 0.2365(11) 0.1742(8) 0.053(3) Uani 0.458(10) 1 d . U P A 1
C10 C 0.3574(7) 0.1620(11) 0.1025(8) 0.064(3) Uani 0.458(10) 1 d . U P A 1
C11 C 0.4072(6) 0.2051(8) 0.2498(7) 0.056(3) Uani 0.458(10) 1 d . U P A 1
H11 H 0.4263 0.1382 0.2562 0.067 Uiso 0.458(10) 1 calc R U P A 1
C12 C 0.4192(6) 0.2712(9) 0.3181(7) 0.057(3) Uani 0.458(10) 1 d . U P A 1
H12 H 0.4416 0.2455 0.3704 0.068 Uiso 0.458(10) 1 calc R U P A 1
C13 C 0.3698(2) 0.4186(3) 0.4188(3) 0.0715(12) Uani 1 1 d . . . . .
H13A H 0.3614 0.3418 0.4175 0.086 Uiso 1 1 calc R U . . .
H13B H 0.3926 0.4386 0.4752 0.086 Uiso 1 1 calc R U . . .
C14 C 0.3137(3) 0.4755(4) 0.3897(4) 0.0906(17) Uani 1 1 d . . . . .
C15 C 0.2665(3) 0.5150(5) 0.3623(4) 0.121(2) Uani 1 1 d . U . . .
H15 H 0.2282 0.5470 0.3401 0.145 Uiso 1 1 calc R U . . .
C16 C 0.47885(19) 0.5492(3) 0.3425(2) 0.0618(11) Uani 1 1 d . . . . .
H16 H 0.4789 0.4995 0.3034 0.074 Uiso 1 1 calc R U . . .
C17 C 0.51502(18) 0.6403(3) 0.3566(2) 0.0624(11) Uani 1 1 d . . . . .
H17 H 0.5391 0.6507 0.3268 0.075 Uiso 1 1 calc R U . . .
C18 C 0.7445(2) 0.9084(4) 0.5364(3) 0.0907(17) Uani 1 1 d . . . . .
H18 H 0.7459 0.9450 0.4916 0.109 Uiso 1 1 calc R U . . .
C19 C 0.7951(2) 0.8524(4) 0.5847(3) 0.0901(16) Uani 1 1 d . . . . .
H19 H 0.8297 0.8537 0.5726 0.108 Uiso 1 1 calc R U . . .
C20 C 0.79598(18) 0.7945(3) 0.6504(2) 0.0539(10) Uani 1 1 d . . . . .
C21 C 0.85820(16) 0.6864(3) 0.7710(2) 0.0475(9) Uani 1 1 d . . . . .
C22 C 0.90051(16) 0.6029(3) 0.7966(2) 0.0489(9) Uani 1 1 d . . . . .
H22 H 0.9207 0.5800 0.7642 0.059 Uiso 1 1 calc R U . . .
C23 C 0.91196(16) 0.5549(3) 0.8705(2) 0.0486(9) Uani 1 1 d . . . . .
H23 H 0.9404 0.4993 0.8870 0.058 Uiso 1 1 calc R U . . .
C24 C 0.84581(19) 0.6660(3) 0.8961(3) 0.0653(11) Uani 1 1 d . . . . .
H24 H 0.8267 0.6881 0.9301 0.078 Uiso 1 1 calc R U . . .
C25 C 0.83255(18) 0.7198(3) 0.8245(3) 0.0655(12) Uani 1 1 d . . . . .
H25 H 0.8064 0.7788 0.8117 0.079 Uiso 1 1 calc R U . . .
C26 C 0.7412(2) 0.7952(3) 0.6615(3) 0.0749(13) Uani 1 1 d . . . . .
H26 H 0.7374 0.7552 0.7035 0.090 Uiso 1 1 calc R U . . .
C27 C 0.6930(2) 0.8544(3) 0.6107(3) 0.0743(13) Uani 1 1 d . . . . .
H27 H 0.6571 0.8533 0.6196 0.089 Uiso 1 1 calc R U . . .
O3A O 0.3439(5) 0.0899(8) 0.0797(5) 0.091(3) Uani 0.542(10) 1 d . U P A 2
O4A O 0.4407(5) 0.0803(6) 0.1276(5) 0.088(3) Uani 0.542(10) 1 d . U P A 2
C7A C 0.3522(6) 0.3531(9) 0.2365(8) 0.075(3) Uani 0.542(10) 1 d . U P A 2
H7A H 0.3191 0.3994 0.2243 0.090 Uiso 0.542(10) 1 calc R U P A 2
C8A C 0.3495(6) 0.2728(12) 0.1788(7) 0.074(4) Uani 0.542(10) 1 d . U P A 2
H8A H 0.3145 0.2665 0.1316 0.089 Uiso 0.542(10) 1 calc R U P A 2
C9A C 0.3971(6) 0.2045(8) 0.1908(6) 0.056(2) Uani 0.542(10) 1 d D U P A 2
C10A C 0.3960(9) 0.1192(12) 0.1296(8) 0.065(3) Uani 0.542(10) 1 d D U P A 2
C11A C 0.4478(6) 0.2127(7) 0.2612(5) 0.075(3) Uani 0.542(10) 1 d . U P A 2
H11A H 0.4804 0.1661 0.2707 0.090 Uiso 0.542(10) 1 calc R U P A 2
C12A C 0.4507(5) 0.2898(8) 0.3182(6) 0.070(3) Uani 0.542(10) 1 d . U P A 2
H12A H 0.4858 0.2948 0.3653 0.084 Uiso 0.542(10) 1 calc R U P A 2

loop_
_atom_site_aniso_label
_atom_site_aniso_U_11
_atom_site_aniso_U_22
_atom_site_aniso_U_33
_atom_site_aniso_U_23
_atom_site_aniso_U_13
_atom_site_aniso_U_12
Zn1 0.0542(3) 0.0660(3) 0.0454(3) 0.0129(2) 0.0171(2) 0.0135(2)
O1 0.0560(17) 0.0637(17) 0.0577(17) -0.0185(14) 0.0136(14) 0.0031(13)
O2 0.077(2) 0.073(2) 0.073(2) -0.0139(16) 0.0379(18) 0.0006(16)
O3 0.083(6) 0.132(8) 0.054(4) -0.041(5) 0.021(4) -0.024(5)
O4 0.098(7) 0.072(6) 0.057(7) -0.030(4) 0.025(6) -0.012(6)
N1 0.078(3) 0.063(2) 0.057(2) -0.0158(18) 0.037(2) -0.0077(19)
N2 0.053(2) 0.073(2) 0.051(2) 0.0153(17) 0.0191(17) 0.0138(17)
N3 0.049(2) 0.065(2) 0.052(2) 0.0128(17) 0.0156(17) 0.0154(17)
N4 0.050(2) 0.0458(19) 0.053(2) -0.0060(15) 0.0179(17) 0.0021(15)
C1 0.050(3) 0.058(3) 0.050(2) -0.007(2) 0.005(2) 0.017(2)
C2 0.050(2) 0.057(2) 0.036(2) -0.0073(18) 0.0057(18) 0.0155(19)
C3 0.064(3) 0.060(3) 0.037(2) -0.0095(19) 0.012(2) 0.014(2)
C4 0.070(3) 0.066(3) 0.045(2) -0.004(2) 0.026(2) 0.011(2)
C5 0.057(3) 0.059(3) 0.037(2) -0.0048(18) 0.0121(19) 0.0092(19)
C6 0.082(3) 0.063(3) 0.044(2) -0.006(2) 0.026(2) -0.012(2)
C7 0.104(8) 0.059(7) 0.050(5) -0.007(5) 0.022(5) 0.015(7)
C8 0.099(8) 0.069(6) 0.048(5) -0.006(4) 0.021(5) 0.014(5)
C9 0.065(9) 0.051(6) 0.043(4) -0.009(4) 0.020(5) -0.004(5)
C10 0.078(7) 0.066(6) 0.052(5) -0.020(4) 0.030(4) -0.025(5)
C11 0.073(7) 0.049(5) 0.049(4) -0.001(4) 0.027(5) -0.001(5)
C12 0.069(7) 0.062(5) 0.038(4) -0.002(3) 0.020(5) -0.006(5)
C13 0.096(4) 0.062(3) 0.062(3) 0.003(2) 0.037(3) 0.000(3)
C14 0.105(4) 0.083(4) 0.117(5) 0.035(3) 0.080(4) 0.017(3)
C15 0.120(3) 0.122(3) 0.127(3) 0.0107(18) 0.0555(19) 0.0015(18)
C16 0.072(3) 0.062(3) 0.054(3) -0.022(2) 0.027(2) -0.001(2)
C17 0.063(3) 0.074(3) 0.054(3) -0.017(2) 0.026(2) 0.005(2)
C18 0.076(3) 0.150(5) 0.058(3) 0.045(3) 0.039(3) 0.051(3)
C19 0.067(3) 0.146(5) 0.066(3) 0.039(3) 0.035(3) 0.045(3)
C20 0.047(3) 0.060(3) 0.049(2) 0.005(2) 0.013(2) 0.011(2)
C21 0.040(2) 0.046(2) 0.048(2) -0.0009(18) 0.0079(19) 0.0014(17)
C22 0.049(2) 0.045(2) 0.052(2) 0.0002(18) 0.0178(19) 0.0040(18)
C23 0.046(2) 0.038(2) 0.057(2) -0.0029(19) 0.014(2) 0.0038(17)
C24 0.063(3) 0.077(3) 0.057(3) -0.010(2) 0.024(2) 0.012(2)
C25 0.061(3) 0.070(3) 0.055(3) 0.000(2) 0.012(2) 0.027(2)
C26 0.066(3) 0.081(3) 0.073(3) 0.031(2) 0.023(3) 0.015(2)
C27 0.059(3) 0.085(3) 0.075(3) 0.028(3) 0.023(3) 0.018(2)
O3A 0.117(7) 0.094(6) 0.064(5) -0.031(4) 0.040(5) -0.040(5)
O4A 0.117(7) 0.077(4) 0.078(5) -0.035(3) 0.046(5) -0.008(4)
C7A 0.066(5) 0.082(8) 0.073(5) -0.029(5) 0.022(4) 0.000(6)
C8A 0.074(7) 0.073(8) 0.062(6) -0.031(5) 0.013(4) -0.005(5)
C9A 0.074(6) 0.049(5) 0.047(5) -0.013(4) 0.027(4) -0.010(4)
C10A 0.110(7) 0.046(6) 0.048(6) -0.016(4) 0.040(5) -0.017(5)
C11A 0.089(7) 0.067(5) 0.056(4) -0.022(4) 0.014(5) 0.008(5)
C12A 0.078(6) 0.069(6) 0.054(5) -0.025(4) 0.017(5) -0.003(5)

loop_
_atom_type_symbol
_atom_type_description
_atom_type_scat_dispersion_real
_atom_type_scat_dispersion_imag
_atom_type_scat_source
C C 0.0030 0.0020 'International Tables Vol C Tables 4.2.6.8 and 6.1.1.4'
H H 0.0000 0.0000 'International Tables Vol C Tables 4.2.6.8 and 6.1.1.4'
N N 0.0060 0.0030 'International Tables Vol C Tables 4.2.6.8 and 6.1.1.4'
O O 0.0110 0.0060 'International Tables Vol C Tables 4.2.6.8 and 6.1.1.4'
Zn Zn 0.2840 1.4300 'International Tables Vol C Tables 4.2.6.8 and 6.1.1.4'

loop_
_geom_angle_atom_site_label_1
_geom_angle_atom_site_label_2
_geom_angle_atom_site_label_3
_geom_angle
_geom_angle_site_symmetry_1
_geom_angle_site_symmetry_3
_geom_angle_publ_flag
O4 Zn1 O1 125.1(5) 2_665 . ?
O4 Zn1 N4 107.4(4) 2_665 4_656 ?
O1 Zn1 N4 97.74(11) . 4_656 ?
O4 Zn1 N2 125.3(5) 2_665 . ?
O1 Zn1 N2 100.30(12) . . ?
N4 Zn1 N2 93.21(12) 4_656 . ?
O1 Zn1 O3A 152.3(3) . 2_665 ?
N4 Zn1 O3A 105.7(3) 4_656 2_665 ?
N2 Zn1 O3A 92.9(2) . 2_665 ?
O1 Zn1 O4A 99.7(3) . 2_665 ?
N4 Zn1 O4A 107.0(2) 4_656 2_665 ?
N2 Zn1 O4A 149.2(3) . 2_665 ?
O3A Zn1 O4A 59.7(3) 2_665 2_665 ?
O1 Zn1 C10A 127.1(5) . 2_665 ?
N4 Zn1 C10A 107.4(4) 4_656 2_665 ?
N2 Zn1 C10A 123.2(4) . 2_665 ?
O3A Zn1 C10A 31.0(5) 2_665 2_665 ?
O4A Zn1 C10A 28.8(5) 2_665 2_665 ?
O4 Zn1 O2 93.1(4) 2_665 . ?
O1 Zn1 O2 57.01(9) . . ?
N4 Zn1 O2 154.26(11) 4_656 . ?
N2 Zn1 O2 87.32(11) . . ?
O3A Zn1 O2 99.9(3) 2_665 . ?
O4A Zn1 O2 84.2(2) 2_665 . ?
C10A Zn1 O2 93.6(4) 2_665 . ?
O4 Zn1 C1 111.2(4) 2_665 . ?
O1 Zn1 C1 28.81(11) . . ?
N4 Zn1 C1 126.33(13) 4_656 . ?
N2 Zn1 C1 93.71(12) . . ?
O3A Zn1 C1 126.9(3) 2_665 . ?
O4A Zn1 C1 92.6(2) 2_665 . ?
C10A Zn1 C1 112.5(5) 2_665 . ?
O2 Zn1 C1 28.21(10) . . ?
C1 O1 Zn1 102.0(2) . . ?
C1 O2 Zn1 80.6(2) . . ?
C10 O4 Zn1 121.2(12) . 2_645 ?
C5 N1 C6 122.8(3) . . ?
C5 N1 C13 120.8(3) . . ?
C6 N1 C13 115.8(3) . . ?
C18 N2 C27 116.1(3) . . ?
C18 N2 Zn1 128.6(3) . . ?
C27 N2 Zn1 115.1(3) . . ?
C20 N3 C21 127.8(3) . . ?
C20 N3 H3 116.1 . . ?
C21 N3 H3 116.1 . . ?
C24 N4 C23 116.5(3) . . ?
C24 N4 Zn1 117.9(3) . 4_646 ?
C23 N4 Zn1 124.5(2) . 4_646 ?
O2 C1 O1 120.3(4) . . ?
O2 C1 C2 121.6(4) . . ?
O1 C1 C2 118.1(4) . . ?
O2 C1 Zn1 71.2(2) . . ?
O1 C1 Zn1 49.21(19) . . ?
C2 C1 Zn1 167.1(3) . . ?
C3 C2 C17 117.2(4) . . ?
C3 C2 C1 121.4(3) . . ?
C17 C2 C1 121.4(4) . . ?
C4 C3 C2 121.6(4) . . ?
C4 C3 H3A 119.2 . . ?
C2 C3 H3A 119.2 . . ?
C3 C4 C5 121.8(4) . . ?
C3 C4 H4 119.1 . . ?
C5 C4 H4 119.1 . . ?
N1 C5 C16 120.7(3) . . ?
N1 C5 C4 122.3(3) . . ?
C16 C5 C4 117.0(4) . . ?
C12 C6 C7 124.8(8) . . ?
C12 C6 N1 122.3(6) . . ?
C7A C6 N1 130.6(7) . . ?
C7 C6 N1 111.9(6) . . ?
C7A C6 C12A 113.3(7) . . ?
N1 C6 C12A 116.1(5) . . ?
C8 C7 C6 115.9(10) . . ?
C8 C7 H7 122.1 . . ?
C6 C7 H7 122.1 . . ?
C9 C8 C7 120.0(11) . . ?
C9 C8 H8 120.0 . . ?
C7 C8 H8 120.0 . . ?
C11 C9 C8 118.9(11) . . ?
C11 C9 C10 119.3(12) . . ?
C8 C9 C10 121.7(12) . . ?
O3 C10 O4 121.6(12) . . ?
O3 C10 C9 119.6(12) . . ?
O4 C10 C9 118.7(14) . . ?
C9 C11 C12 121.6(11) . . ?
C9 C11 H11 119.2 . . ?
C12 C11 H11 119.2 . . ?
C6 C12 C11 118.1(10) . . ?
C6 C12 H12 120.9 . . ?
C11 C12 H12 120.9 . . ?
C14 C13 N1 114.2(4) . . ?
C14 C13 H13A 108.7 . . ?
N1 C13 H13A 108.7 . . ?
C14 C13 H13B 108.7 . . ?
N1 C13 H13B 108.7 . . ?
H13A C13 H13B 107.6 . . ?
C15 C14 C13 174.8(7) . . ?
C14 C15 H15 180.0 . . ?
C17 C16 C5 121.0(4) . . ?
C17 C16 H16 119.5 . . ?
C5 C16 H16 119.5 . . ?
C16 C17 C2 121.4(4) . . ?
C16 C17 H17 119.3 . . ?
C2 C17 H17 119.3 . . ?
N2 C18 C19 124.1(4) . . ?
N2 C18 H18 118.0 . . ?
C19 C18 H18 118.0 . . ?
C20 C19 C18 121.3(4) . . ?
C20 C19 H19 119.4 . . ?
C18 C19 H19 119.4 . . ?
C19 C20 N3 120.8(4) . . ?
C19 C20 C26 114.6(4) . . ?
N3 C20 C26 124.4(4) . . ?
N3 C21 C25 123.5(3) . . ?
N3 C21 C22 119.3(3) . . ?
C25 C21 C22 117.1(4) . . ?
C23 C22 C21 119.0(3) . . ?
C23 C22 H22 120.5 . . ?
C21 C22 H22 120.5 . . ?
N4 C23 C22 123.7(3) . . ?
N4 C23 H23 118.1 . . ?
C22 C23 H23 118.1 . . ?
N4 C24 C25 123.7(4) . . ?
N4 C24 H24 118.1 . . ?
C25 C24 H24 118.1 . . ?
C24 C25 C21 119.7(4) . . ?
C24 C25 H25 120.1 . . ?
C21 C25 H25 120.1 . . ?
C27 C26 C20 120.1(4) . . ?
C27 C26 H26 119.9 . . ?
C20 C26 H26 119.9 . . ?
N2 C27 C26 123.7(4) . . ?
N2 C27 H27 118.1 . . ?
C26 C27 H27 118.1 . . ?
C10A O3A Zn1 89.5(9) . 2_645 ?
C10A O4A Zn1 89.7(8) . 2_645 ?
C6 C7A C8A 123.8(10) . . ?
C6 C7A H7A 118.1 . . ?
C8A C7A H7A 118.1 . . ?
C9A C8A C7A 121.6(10) . . ?
C9A C8A H8A 119.2 . . ?
C7A C8A H8A 119.2 . . ?
C8A C9A C11A 118.8(9) . . ?
C8A C9A C10A 122.8(11) . . ?
C11A C9A C10A 118.4(10) . . ?
O4A C10A O3A 120.8(11) . . ?
O4A C10A C9A 123.0(13) . . ?
O3A C10A C9A 116.2(14) . . ?
O4A C10A Zn1 61.5(6) . 2_645 ?
O3A C10A Zn1 59.5(6) . 2_645 ?
C9A C10A Zn1 173.8(12) . 2_645 ?
C9A C11A C12A 120.2(10) . . ?
C9A C11A H11A 119.9 . . ?
C12A C11A H11A 119.9 . . ?
C11A C12A C6 122.3(9) . . ?
C11A C12A H12A 118.9 . . ?
C6 C12A H12A 118.9 . . ?

loop_
_geom_bond_atom_site_label_1
_geom_bond_atom_site_label_2
_geom_bond_distance
_geom_bond_site_symmetry_2
_geom_bond_publ_flag
Zn1 O4 1.938(9) 2_665 ?
Zn1 O1 2.011(3) . ?
Zn1 N4 2.073(3) 4_656 ?
Zn1 N2 2.076(3) . ?
Zn1 O3A 2.119(9) 2_665 ?
Zn1 O4A 2.161(8) 2_665 ?
Zn1 C10A 2.459(10) 2_665 ?
Zn1 O2 2.492(3) . ?
Zn1 C1 2.598(4) . ?
O1 C1 1.280(4) . ?
O2 C1 1.245(4) . ?
O3 C10 1.209(16) . ?
O4 C10 1.263(19) . ?
O4 Zn1 1.938(9) 2_645 ?
N1 C5 1.378(5) . ?
N1 C6 1.428(5) . ?
N1 C13 1.456(5) . ?
N2 C18 1.301(5) . ?
N2 C27 1.329(5) . ?
N3 C20 1.377(4) . ?
N3 C21 1.380(4) . ?
N3 H3 0.8600 . ?
N4 C24 1.333(5) . ?
N4 C23 1.336(4) . ?
N4 Zn1 2.073(3) 4_646 ?
C1 C2 1.472(5) . ?
C2 C3 1.379(5) . ?
C2 C17 1.389(5) . ?
C3 C4 1.365(5) . ?
C3 H3A 0.9300 . ?
C4 C5 1.390(5) . ?
C4 H4 0.9300 . ?
C5 C16 1.388(5) . ?
C6 C12 1.257(12) . ?
C6 C7A 1.325(12) . ?
C6 C7 1.425(14) . ?
C6 C12A 1.504(11) . ?
C7 C8 1.397(16) . ?
C7 H7 0.9300 . ?
C8 C9 1.383(16) . ?
C8 H8 0.9300 . ?
C9 C11 1.360(16) . ?
C9 C10 1.513(16) . ?
C11 C12 1.401(14) . ?
C11 H11 0.9300 . ?
C12 H12 0.9300 . ?
C13 C14 1.420(7) . ?
C13 H13A 0.9700 . ?
C13 H13B 0.9700 . ?
C14 C15 1.148(8) . ?
C15 H15 0.9300 . ?
C16 C17 1.383(5) . ?
C16 H16 0.9300 . ?
C17 H17 0.9300 . ?
C18 C19 1.368(6) . ?
C18 H18 0.9300 . ?
C19 C20 1.366(5) . ?
C19 H19 0.9300 . ?
C20 C26 1.397(5) . ?
C21 C25 1.382(5) . ?
C21 C22 1.392(5) . ?
C22 C23 1.372(5) . ?
C22 H22 0.9300 . ?
C23 H23 0.9300 . ?
C24 C25 1.363(5) . ?
C24 H24 0.9300 . ?
C25 H25 0.9300 . ?
C26 C27 1.366(5) . ?
C26 H26 0.9300 . ?
C27 H27 0.9300 . ?
O3A C10A 1.27(2) . ?
O3A Zn1 2.119(9) 2_645 ?
O4A C10A 1.183(18) . ?
O4A Zn1 2.161(8) 2_645 ?
C7A C8A 1.412(14) . ?
C7A H7A 0.9300 . ?
C8A C9A 1.364(14) . ?
C8A H8A 0.9300 . ?
C9A C11A 1.366(13) . ?
C9A C10A 1.510(12) . ?
C10A Zn1 2.459(10) 2_645 ?
C11A C12A 1.374(11) . ?
C11A H11A 0.9300 . ?
C12A H12A 0.9300 . ?

loop_
_geom_torsion_atom_site_label_1
_geom_torsion_atom_site_label_2
_geom_torsion_atom_site_label_3
_geom_torsion_atom_site_label_4
_geom_torsion
_geom_torsion_site_symmetry_1
_geom_torsion_site_symmetry_2
_geom_torsion_site_symmetry_3
_geom_torsion_site_symmetry_4
_geom_torsion_publ_flag
Zn1 O2 C1 O1 1.7(3) . . . . ?
Zn1 O2 C1 C2 -177.6(3) . . . . ?
Zn1 O1 C1 O2 -2.2(4) . . . . ?
Zn1 O1 C1 C2 177.2(3) . . . . ?
O2 C1 C2 C3 -179.3(4) . . . . ?
O1 C1 C2 C3 1.3(5) . . . . ?
Zn1 C1 C2 C3 10.8(14) . . . . ?
O2 C1 C2 C17 -0.4(6) . . . . ?
O1 C1 C2 C17 -179.8(3) . . . . ?
Zn1 C1 C2 C17 -170.3(10) . . . . ?
C17 C2 C3 C4 -0.2(6) . . . . ?
C1 C2 C3 C4 178.8(4) . . . . ?
C2 C3 C4 C5 0.7(6) . . . . ?
C6 N1 C5 C16 -9.7(6) . . . . ?
C13 N1 C5 C16 179.3(4) . . . . ?
C6 N1 C5 C4 171.0(4) . . . . ?
C13 N1 C5 C4 -0.1(6) . . . . ?
C3 C4 C5 N1 178.5(4) . . . . ?
C3 C4 C5 C16 -0.9(6) . . . . ?
C5 N1 C6 C12 113.8(8) . . . . ?
C13 N1 C6 C12 -74.7(8) . . . . ?
C5 N1 C6 C7A -102.9(9) . . . . ?
C13 N1 C6 C7A 68.6(10) . . . . ?
C5 N1 C6 C7 -77.2(9) . . . . ?
C13 N1 C6 C7 94.3(8) . . . . ?
C5 N1 C6 C12A 78.3(7) . . . . ?
C13 N1 C6 C12A -110.2(6) . . . . ?
C12 C6 C7 C8 -7.0(18) . . . . ?
N1 C6 C7 C8 -175.6(10) . . . . ?
C6 C7 C8 C9 0.7(19) . . . . ?
C7 C8 C9 C11 1.0(19) . . . . ?
C7 C8 C9 C10 -175.8(13) . . . . ?
Zn1 O4 C10 O3 1.3(18) 2_645 . . . ?
Zn1 O4 C10 C9 179.3(9) 2_645 . . . ?
C11 C9 C10 O3 155.1(12) . . . . ?
C8 C9 C10 O3 -28.1(19) . . . . ?
C11 C9 C10 O4 -22.9(18) . . . . ?
C8 C9 C10 O4 153.8(13) . . . . ?
C8 C9 C11 C12 2.7(18) . . . . ?
C10 C9 C11 C12 179.6(10) . . . . ?
C7 C6 C12 C11 10.7(15) . . . . ?
N1 C6 C12 C11 178.3(7) . . . . ?
C9 C11 C12 C6 -8.5(16) . . . . ?
C5 N1 C13 C14 80.1(5) . . . . ?
C6 N1 C13 C14 -91.5(5) . . . . ?
N1 C5 C16 C17 -178.7(4) . . . . ?
C4 C5 C16 C17 0.6(6) . . . . ?
C5 C16 C17 C2 -0.2(6) . . . . ?
C3 C2 C17 C16 -0.1(6) . . . . ?
C1 C2 C17 C16 -179.0(4) . . . . ?
C27 N2 C18 C19 -4.2(8) . . . . ?
Zn1 N2 C18 C19 -179.1(4) . . . . ?
N2 C18 C19 C20 1.5(9) . . . . ?
C18 C19 C20 N3 177.3(4) . . . . ?
C18 C19 C20 C26 2.0(7) . . . . ?
C21 N3 C20 C19 169.0(4) . . . . ?
C21 N3 C20 C26 -16.2(6) . . . . ?
C20 N3 C21 C25 -23.6(6) . . . . ?
C20 N3 C21 C22 159.9(4) . . . . ?
N3 C21 C22 C23 -179.8(3) . . . . ?
C25 C21 C22 C23 3.5(5) . . . . ?
C24 N4 C23 C22 -2.3(5) . . . . ?
Zn1 N4 C23 C22 165.8(3) 4_646 . . . ?
C21 C22 C23 N4 0.1(6) . . . . ?
C23 N4 C24 C25 0.9(6) . . . . ?
Zn1 N4 C24 C25 -168.0(3) 4_646 . . . ?
N4 C24 C25 C21 2.7(7) . . . . ?
N3 C21 C25 C24 178.7(4) . . . . ?
C22 C21 C25 C24 -4.8(6) . . . . ?
C19 C20 C26 C27 -2.8(7) . . . . ?
N3 C20 C26 C27 -177.8(4) . . . . ?
C18 N2 C27 C26 3.4(7) . . . . ?
Zn1 N2 C27 C26 178.9(4) . . . . ?
C20 C26 C27 N2 0.1(7) . . . . ?
N1 C6 C7A C8A -176.4(9) . . . . ?
C12A C6 C7A C8A 2.4(15) . . . . ?
C6 C7A C8A C9A -2(2) . . . . ?
C7A C8A C9A C11A 1.5(19) . . . . ?
C7A C8A C9A C10A -178.9(12) . . . . ?
Zn1 O4A C10A O3A 5.6(13) 2_645 . . . ?
Zn1 O4A C10A C9A -174.9(13) 2_645 . . . ?
Zn1 O3A C10A O4A -5.7(14) 2_645 . . . ?
Zn1 O3A C10A C9A 174.8(11) 2_645 . . . ?
C8A C9A C10A O4A 158.9(13) . . . . ?
C11A C9A C10A O4A -22(2) . . . . ?
C8A C9A C10A O3A -22(2) . . . . ?
C11A C9A C10A O3A 158.0(12) . . . . ?
C8A C9A C11A C12A -0.8(17) . . . . ?
C10A C9A C11A C12A 179.5(10) . . . . ?
C9A C11A C12A C6 1.0(15) . . . . ?
C7A C6 C12A C11A -1.7(12) . . . . ?
N1 C6 C12A C11A 177.3(8) . . . . ?
